data_2233973
loop_
_publ_author_name
'Chang, Ming-Jen'
'Fang, Tzu-Chien'
'Tsai, Hsing-Yang'
'Luo, Ming-Hui'
'Chen, Kew-Yu'

_publ_section_title
;
 (<i>E</i>)-4-[(4-Diethylamino-2-hydroxybenzylidene)amino]benzonitrile
;
_journal_coeditor_code RK2339
_journal_issue 3
_journal_name_full 'Acta Crystallographica Section E'
_journal_page_first o904
_journal_page_last o905
_journal_paper_doi 10.1107/S1600536812008082
_journal_volume 68
_journal_year 2012
_chemical_formula_iupac 'C18 H19 N3 O'
_chemical_formula_moiety 'C18 H19 N3 O'
_chemical_formula_sum 'C18 H19 N3 O'
_chemical_formula_weight 293.36
_chemical_name_systematic
;
(<i>E</i>)-4-[(4-Diethylamino-2-hydroxybenzylidene)amino]benzonitrile
;
_space_group_IT_number 14
_symmetry_cell_setting monoclinic
_symmetry_space_group_name_Hall '-P 2ybc'
_symmetry_space_group_name_H-M 'P 1 21/c 1'
_atom_sites_solution_hydrogens geom
_atom_sites_solution_primary direct
_atom_sites_solution_secondary difmap
_audit_creation_method SHELXL97
_cell_angle_alpha 90.00
_cell_angle_beta 100.717(4)
_cell_angle_gamma 90.00
_cell_formula_units_Z 4
_cell_length_a 15.361(3)
_cell_length_b 12.118(2)
_cell_length_c 8.7317(14)
_cell_measurement_reflns_used 1646
_cell_measurement_temperature 295(2)
_cell_measurement_theta_max 22.629
_cell_measurement_theta_min 2.154
_cell_volume 1597.0(5)
_computing_cell_refinement '<i>SAINT</i> (Bruker, 2001)'
_computing_data_collection '<i>SMART</i> (Bruker, 2001)'
_computing_data_reduction '<i>SAINT</i> (Bruker, 2001)'
_computing_molecular_graphics '<i>ORTEP-3</i> (Farrugia, 1997)'
_computing_publication_material '<i>WinGX</i> (Farrugia, 1999)'
_computing_structure_refinement '<i>SHELXL97</i> (Sheldrick, 2008)'
_computing_structure_solution '<i>SHELXS97</i> (Sheldrick, 2008)'
_diffrn_ambient_temperature 295(2)
_diffrn_measured_fraction_theta_full 0.996
_diffrn_measured_fraction_theta_max 0.996
_diffrn_measurement_device_type 'Bruker SMART CCD'
_diffrn_measurement_method '\f and \w scans'
_diffrn_radiation_monochromator graphite
_diffrn_radiation_type MoK\a
_diffrn_radiation_wavelength 0.71073
_diffrn_reflns_av_R_equivalents 0.0537
_diffrn_reflns_av_sigmaI/netI 0.0476
_diffrn_reflns_limit_h_max 18
_diffrn_reflns_limit_h_min -18
_diffrn_reflns_limit_k_max 14
_diffrn_reflns_limit_k_min -14
_diffrn_reflns_limit_l_max 10
_diffrn_reflns_limit_l_min -7
_diffrn_reflns_number 8867
_diffrn_reflns_theta_full 26.05
_diffrn_reflns_theta_max 26.05
_diffrn_reflns_theta_min 2.16
_exptl_absorpt_coefficient_mu 0.078
_exptl_absorpt_correction_T_max 1.000000
_exptl_absorpt_correction_T_min 0.435866
_exptl_absorpt_correction_type multi-scan
_exptl_absorpt_process_details '(<i>SADABS</i>; Bruker 2001)'
_exptl_crystal_colour yellow
_exptl_crystal_density_diffrn 1.220
_exptl_crystal_density_method 'not measured'
_exptl_crystal_description parallelepiped
_exptl_crystal_F_000 624
_exptl_crystal_size_max 0.42
_exptl_crystal_size_mid 0.35
_exptl_crystal_size_min 0.10
_refine_diff_density_max 0.133
_refine_diff_density_min -0.224
_refine_ls_extinction_method none
_refine_ls_goodness_of_fit_ref 1.024
_refine_ls_hydrogen_treatment constr
_refine_ls_matrix_type full
_refine_ls_number_parameters 191
_refine_ls_number_reflns 3136
_refine_ls_number_restraints 0
_refine_ls_restrained_S_all 1.024
_refine_ls_R_factor_all 0.1288
_refine_ls_R_factor_gt 0.0547
_refine_ls_shift/su_max 0.000
_refine_ls_shift/su_mean 0.000
_refine_ls_structure_factor_coef Fsqd
_refine_ls_weighting_details 'calc w=1/[\s^2^(Fo^2^)+(0.0750P)^2^] where P=(Fo^2^+2Fc^2^)/3'
_refine_ls_weighting_scheme calc
_refine_ls_wR_factor_gt 0.1408
_refine_ls_wR_factor_ref 0.1706
_reflns_number_gt 1405
_reflns_number_total 3136
_reflns_threshold_expression I>2\s(I)
_cod_data_source_file rk2339.cif
_cod_data_source_block I
_cod_original_sg_symbol_H-M 'P 21/c'
_cod_database_code 2233973
_cod_database_fobs_code 2233973

loop_
_symmetry_equiv_pos_as_xyz
'x, y, z'
'-x, y+1/2, -z+1/2'
'-x, -y, -z'
'x, -y-1/2, z-1/2'

loop_
_atom_site_type_symbol
_atom_site_label
_atom_site_fract_x
_atom_site_fract_y
_atom_site_fract_z
_atom_site_U_iso_or_equiv
_atom_site_adp_type
_atom_site_calc_flag
_atom_site_refinement_flags
_atom_site_occupancy
_atom_site_symmetry_multiplicity
O O -0.12526(16) -0.02917(13) 0.1327(2) 0.0914(6) Uani d . 1 1
H H0A -0.0756 -0.0162 0.1827 0.137(16) Uiso calc R 1 1
N N1 0.3699(2) 0.1233(3) 0.8181(4) 0.1306(11) Uani d . 1 1
N N2 0.01778(14) 0.08093(15) 0.2272(3) 0.0735(6) Uani d . 1 1
N N3 -0.34058(17) 0.11544(19) -0.2774(3) 0.0937(6) Uani d . 1 1
C C1 0.3116(2) 0.1190(2) 0.7158(4) 0.0969(9) Uani d . 1 1
C C2 0.23844(18) 0.1117(2) 0.5869(3) 0.0811(7) Uani d . 1 1
C C3 0.20738(19) 0.2036(2) 0.4999(4) 0.0871(8) Uani d . 1 1
H H3A 0.2351 0.2714 0.5233 0.105 Uiso calc R 1 1
C C4 0.13636(18) 0.1961(2) 0.3796(3) 0.0810(8) Uani d . 1 1
H H4A 0.1161 0.2590 0.3230 0.097 Uiso calc R 1 1
C C5 0.09401(18) 0.09504(19) 0.3410(3) 0.0702(7) Uani d . 1 1
C C6 0.1265(2) 0.0040(2) 0.4290(3) 0.0865(8) Uani d . 1 1
H H6A 0.0992 -0.0641 0.4061 0.104 Uiso calc R 1 1
C C7 0.1975(2) 0.0111(2) 0.5485(3) 0.0896(8) Uani d . 1 1
H H7A 0.2185 -0.0518 0.6043 0.107 Uiso calc R 1 1
C C8 -0.00756(15) 0.14955(19) 0.1149(3) 0.0701(5) Uani d . 1 1
H H8A 0.0292 0.2083 0.1014 0.084 Uiso calc R 1 1
C C9 -0.08947(16) 0.13804(18) 0.0117(3) 0.0701(5) Uani d . 1 1
C C10 -0.11940(19) 0.21569(19) -0.1058(3) 0.0776(8) Uani d . 1 1
H H10A -0.0825 0.2744 -0.1187 0.093 Uiso calc R 1 1
C C11 -0.1997(2) 0.2089(2) -0.2014(3) 0.0807(8) Uani d . 1 1
H H11A -0.2159 0.2620 -0.2784 0.097 Uiso calc R 1 1
C C12 -0.25904(18) 0.1226(2) -0.1858(3) 0.0749(7) Uani d . 1 1
C C13 -0.23028(19) 0.04469(19) -0.0681(3) 0.0778(7) Uani d . 1 1
H H13A -0.2681 -0.0127 -0.0535 0.093 Uiso calc R 1 1
C C14 -0.14852(19) 0.05040(18) 0.0257(3) 0.0706(7) Uani d . 1 1
C C15 -0.3678(2) 0.1867(3) -0.4140(3) 0.1043(10) Uani d . 1 1
H H15A -0.4051 0.1449 -0.4956 0.125 Uiso calc R 1 1
H H15B -0.3156 0.2101 -0.4532 0.125 Uiso calc R 1 1
C C16 -0.4175(2) 0.2868(3) -0.3755(4) 0.1351(13) Uani d . 1 1
H H16A -0.4337 0.3316 -0.4670 0.203 Uiso calc R 1 1
H H16B -0.3805 0.3287 -0.2954 0.203 Uiso calc R 1 1
H H16C -0.4700 0.2639 -0.3394 0.203 Uiso calc R 1 1
C C17 -0.40588(19) 0.0308(2) -0.2501(3) 0.0937(6) Uani d . 1 1
H H17A -0.4654 0.0586 -0.2864 0.112 Uiso calc R 1 1
H H17B -0.3990 0.0167 -0.1392 0.112 Uiso calc R 1 1
C C18 -0.3941(3) -0.0743(3) -0.3325(5) 0.1237(12) Uani d . 1 1
H H18A -0.3371 -0.1052 -0.2905 0.164(17) Uiso calc R 1 1
H H18B -0.3979 -0.0598 -0.4417 0.20(2) Uiso calc R 1 1
H H18C -0.4396 -0.1255 -0.3185 0.187(17) Uiso calc R 1 1

loop_
_atom_site_aniso_label
_atom_site_aniso_U_11
_atom_site_aniso_U_22
_atom_site_aniso_U_33
_atom_site_aniso_U_12
_atom_site_aniso_U_13
_atom_site_aniso_U_23
O 0.1181(17) 0.0591(11) 0.0989(14) -0.0112(10) 0.0253(13) 0.0149(10)
N1 0.110(2) 0.132(3) 0.143(3) 0.0031(19) 0.005(2) 0.009(2)
N2 0.0928(16) 0.0518(12) 0.0824(15) 0.0057(11) 0.0329(13) -0.0054(11)
N3 0.1002(14) 0.0906(14) 0.0938(13) -0.0076(10) 0.0270(11) 0.0048(11)
C1 0.089(2) 0.091(2) 0.115(3) 0.0063(19) 0.030(2) 0.008(2)
C2 0.0857(19) 0.0719(18) 0.093(2) 0.0088(16) 0.0367(16) 0.0002(16)
C3 0.097(2) 0.0649(17) 0.104(2) -0.0063(15) 0.0315(18) -0.0012(16)
C4 0.099(2) 0.0546(15) 0.094(2) 0.0036(14) 0.0300(18) 0.0045(14)
C5 0.0879(18) 0.0504(15) 0.0823(18) 0.0087(13) 0.0416(15) -0.0015(13)
C6 0.113(2) 0.0522(16) 0.099(2) 0.0024(15) 0.0320(19) -0.0009(15)
C7 0.114(2) 0.0623(18) 0.097(2) 0.0123(16) 0.031(2) 0.0082(15)
C8 0.0912(13) 0.0506(9) 0.0793(14) -0.0041(10) 0.0439(10) -0.0043(10)
C9 0.0912(13) 0.0506(9) 0.0793(14) -0.0041(10) 0.0439(10) -0.0043(10)
C10 0.107(2) 0.0544(15) 0.0822(18) -0.0098(14) 0.0462(17) 0.0021(14)
C11 0.109(2) 0.0652(16) 0.0757(18) -0.0014(16) 0.0364(17) 0.0059(13)
C12 0.0949(19) 0.0610(15) 0.0773(18) -0.0038(15) 0.0380(16) -0.0025(13)
C13 0.099(2) 0.0571(15) 0.0863(19) -0.0138(14) 0.0393(16) -0.0013(14)
C14 0.100(2) 0.0471(13) 0.0736(17) 0.0011(14) 0.0384(16) 0.0006(12)
C15 0.119(2) 0.116(3) 0.079(2) -0.010(2) 0.0204(18) 0.0069(18)
C16 0.160(3) 0.121(3) 0.126(3) 0.040(3) 0.032(2) 0.031(2)
C17 0.1002(14) 0.0906(14) 0.0938(13) -0.0076(10) 0.0270(11) 0.0048(11)
C18 0.134(4) 0.110(3) 0.135(4) -0.024(3) 0.048(3) -0.024(2)

loop_
_atom_type_symbol
_atom_type_description
_atom_type_scat_dispersion_real
_atom_type_scat_dispersion_imag
_atom_type_scat_source
C C 0.0033 0.0016 'International Tables Vol C Tables 4.2.6.8 and 6.1.1.4'
H H 0.0000 0.0000 'International Tables Vol C Tables 4.2.6.8 and 6.1.1.4'
N N 0.0061 0.0033 'International Tables Vol C Tables 4.2.6.8 and 6.1.1.4'
O O 0.0106 0.0060 'International Tables Vol C Tables 4.2.6.8 and 6.1.1.4'

loop_
_geom_angle_atom_site_label_1
_geom_angle_atom_site_label_2
_geom_angle_atom_site_label_3
_geom_angle
C14 O H0A 109.5
C8 N2 C5 123.8(2)
C12 N3 C17 121.8(2)
C12 N3 C15 122.2(2)
C17 N3 C15 116.0(2)
N1 C1 C2 179.0(4)
C3 C2 C7 118.8(3)
C3 C2 C1 121.3(3)
C7 C2 C1 119.9(3)
C2 C3 C4 120.8(3)
C2 C3 H3A 119.6
C4 C3 H3A 119.6
C3 C4 C5 120.8(3)
C3 C4 H4A 119.6
C5 C4 H4A 119.6
N2 C5 C6 117.7(2)
N2 C5 C4 124.7(2)
C6 C5 C4 117.5(3)
C5 C6 C7 121.9(3)
C5 C6 H6A 119.1
C7 C6 H6A 119.1
C2 C7 C6 120.3(3)
C2 C7 H7A 119.9
C6 C7 H7A 119.9
N2 C8 C9 121.9(2)
N2 C8 H8A 119.0
C9 C8 H8A 119.0
C10 C9 C14 115.9(3)
C10 C9 C8 122.1(2)
C14 C9 C8 121.9(2)
C11 C10 C9 123.0(2)
C11 C10 H10A 118.5
C9 C10 H10A 118.5
C10 C11 C12 121.0(2)
C10 C11 H11A 119.5
C12 C11 H11A 119.5
N3 C12 C13 121.2(2)
N3 C12 C11 122.2(3)
C13 C12 C11 116.6(3)
C14 C13 C12 122.2(2)
C14 C13 H13A 118.9
C12 C13 H13A 118.9
O C14 C13 118.4(2)
O C14 C9 120.4(3)
C13 C14 C9 121.2(2)
N3 C15 C16 111.8(2)
N3 C15 H15A 109.2
C16 C15 H15A 109.2
N3 C15 H15B 109.2
C16 C15 H15B 109.2
H15A C15 H15B 107.9
C15 C16 H16A 109.5
C15 C16 H16B 109.5
H16A C16 H16B 109.5
C15 C16 H16C 109.5
H16A C16 H16C 109.5
H16B C16 H16C 109.5
N3 C17 C18 111.5(2)
N3 C17 H17A 109.3
C18 C17 H17A 109.3
N3 C17 H17B 109.3
C18 C17 H17B 109.3
H17A C17 H17B 108.0
C17 C18 H18A 109.5
C17 C18 H18B 109.5
H18A C18 H18B 109.5
C17 C18 H18C 109.5
H18A C18 H18C 109.5
H18B C18 H18C 109.5

loop_
_geom_bond_atom_site_label_1
_geom_bond_atom_site_label_2
_geom_bond_distance
O C14 1.344(3)
O H0A 0.8200
N1 C1 1.143(4)
N2 C8 1.290(3)
N2 C5 1.398(3)
N3 C12 1.358(3)
N3 C17 1.484(3)
N3 C15 1.469(3)
C1 C2 1.437(4)
C2 C3 1.383(3)
C2 C7 1.383(3)
C3 C4 1.369(3)
C3 H3A 0.9300
C4 C5 1.398(3)
C4 H4A 0.9300
C5 C6 1.384(3)
C6 C7 1.365(3)
C6 H6A 0.9300
C7 H7A 0.9300
C8 C9 1.412(3)
C8 H8A 0.9300
C9 C10 1.405(3)
C9 C14 1.417(3)
C10 C11 1.357(3)
C10 H10A 0.9300
C11 C12 1.410(3)
C11 H11A 0.9300
C12 C13 1.405(3)
C13 C14 1.368(3)
C13 H13A 0.9300
C15 C16 1.504(4)
C15 H15A 0.9700
C15 H15B 0.9700
C16 H16A 0.9600
C16 H16B 0.9600
C16 H16C 0.9600
C17 C18 1.490(4)
C17 H17A 0.9700
C17 H17B 0.9700
C18 H18A 0.9600
C18 H18B 0.9600
C18 H18C 0.9600

loop_
_geom_hbond_atom_site_label_D
_geom_hbond_atom_site_label_H
_geom_hbond_atom_site_label_A
_geom_hbond_site_symmetry_A
_geom_hbond_distance_DH
_geom_hbond_distance_HA
_geom_hbond_distance_DA
_geom_hbond_angle_DHA
O H0A N2 1_555 0.82 1.84 2.572(3) 148
C4 H4A O 2_555 0.93 2.60 3.334(3) 137

loop_
_geom_torsion_atom_site_label_1
_geom_torsion_atom_site_label_2
_geom_torsion_atom_site_label_3
_geom_torsion_atom_site_label_4
_geom_torsion
C7 C2 C3 C4 1.2(4)
C1 C2 C3 C4 -178.5(2)
C2 C3 C4 C5 -0.6(4)
C8 N2 C5 C6 -163.3(2)
C8 N2 C5 C4 21.3(3)
C3 C4 C5 N2 175.6(2)
C3 C4 C5 C6 0.2(4)
N2 C5 C6 C7 -176.2(2)
C4 C5 C6 C7 -0.5(4)
C3 C2 C7 C6 -1.5(4)
C1 C2 C7 C6 178.2(2)
C5 C6 C7 C2 1.1(4)
C5 N2 C8 C9 -173.49(19)
N2 C8 C9 C10 176.6(2)
N2 C8 C9 C14 0.0(3)
C14 C9 C10 C11 0.0(3)
C8 C9 C10 C11 -176.8(2)
C9 C10 C11 C12 1.0(4)
C17 N3 C12 C13 4.9(4)
C15 N3 C12 C13 -171.7(2)
C17 N3 C12 C11 -173.9(2)
C15 N3 C12 C11 9.5(4)
C10 C11 C12 N3 178.3(2)
C10 C11 C12 C13 -0.5(3)
N3 C12 C13 C14 -179.8(2)
C11 C12 C13 C14 -1.0(3)
C12 C13 C14 O -178.2(2)
C12 C13 C14 C9 2.1(4)
C10 C9 C14 O 178.8(2)
C8 C9 C14 O -4.4(3)
C10 C9 C14 C13 -1.5(3)
C8 C9 C14 C13 175.3(2)
C12 N3 C15 C16 -95.1(3)
C17 N3 C15 C16 88.1(3)
C12 N3 C17 C18 -87.4(3)
C15 N3 C17 C18 89.4(3)

loop_
_cod_related_entry_id
_cod_related_entry_database
_cod_related_entry_code
1 ChemSpider 22812718
